data_2022830
loop_
_publ_author_name
'Nasr, Tamer'
'Kariuki, Benson M.'
'Elansary, Mai M.'
'Elhaggar, Radwan'
'Zaghary, Wafaa'

_publ_section_title
;
 Synthesis and crystal structures of
 (E)-N&#x2032;-(4-chloro-3-nitrobenzylidene)acetohydrazide and
 (E)-2-(4-chlorobenzylidene)-1-(quinolin-8-yl)hydrazine
;
_journal_coeditor_code JQ2029
_journal_issue 8
_journal_name_full 'Acta Crystallographica Section E Crystallographic Communications'
_journal_page_first 762
_journal_page_last 766
_journal_paper_doi 10.1107/S2056989023006412
_journal_volume 79
_journal_year 2023
_chemical_formula_iupac 'C9 H8 Cl N3 O3'
_chemical_formula_moiety 'C9 H8 Cl N3 O3'
_chemical_formula_sum 'C9 H8 Cl N3 O3'
_chemical_formula_weight 241.63
_chemical_name_common
;
<i>N</i>'-[(1<i>E</i>)-(4-Chloro-3-nitrophenyl)methylidene]acetohydrazide
;
_chemical_name_systematic
;
(<i>E</i>)-<i>N</i>'-(4-Chloro-3-nitrobenzylidene)acetohydrazide
;
_space_group_crystal_system monoclinic
_space_group_IT_number 14
_space_group_name_Hall '-P 2ybc'
_space_group_name_H-M_alt 'P 1 21/c 1'
_atom_sites_solution_hydrogens geom
_audit_creation_method SHELXL-2018/1
_cell_angle_alpha 90
_cell_angle_beta 95.689(2)
_cell_angle_gamma 90
_cell_formula_units_Z 4
_cell_length_a 4.47170(10)
_cell_length_b 11.9367(2)
_cell_length_c 20.1382(3)
_cell_measurement_reflns_used 5559
_cell_measurement_temperature 293(2)
_cell_measurement_theta_max 72.8600
_cell_measurement_theta_min 4.2770
_cell_volume 1069.63(3)
_computing_cell_refinement
;
CrysAlis PRO (Rigaku OD, 2022)
;
_computing_data_collection
;
CrysAlis PRO (Rigaku OD, 2022)
;
_computing_data_reduction
;
CrysAlis PRO (Rigaku OD, 2022)
;
_computing_molecular_graphics
;
Mercury (Macrae <i>et al.</i>,  2020) and ORTEP-3 for Windows (Farrugia,
2012)
;
_computing_publication_material
;
Mercury (Macrae <i>et al.</i>,  2020)
;
_computing_structure_refinement
;
SHELXL2018 (Sheldrick, 2015b)
;
_computing_structure_solution
;
SHELXT (Sheldrick, 2015a)
;
_diffrn_ambient_temperature 293(2)
_diffrn_measured_fraction_theta_full 1.000
_diffrn_measured_fraction_theta_max 0.987
_diffrn_measurement_device_type 'Rigaku OD SuperNova Dual source diffractometer with an Atlas detector'
_diffrn_measurement_method '\w scans'
_diffrn_radiation_type CuK\a
_diffrn_radiation_wavelength 1.54184
_diffrn_reflns_av_R_equivalents 0.0209
_diffrn_reflns_av_unetI/netI 0.0167
_diffrn_reflns_limit_h_max 4
_diffrn_reflns_limit_h_min -5
_diffrn_reflns_limit_k_max 14
_diffrn_reflns_limit_k_min -11
_diffrn_reflns_limit_l_max 23
_diffrn_reflns_limit_l_min -24
_diffrn_reflns_number 7967
_diffrn_reflns_theta_full 67.684
_diffrn_reflns_theta_max 72.625
_diffrn_reflns_theta_min 4.311
_diffrn_standards_decay_% 0
_diffrn_standards_interval_count 0
_diffrn_standards_interval_time 0
_diffrn_standards_number 0
_exptl_absorpt_coefficient_mu 3.173
_exptl_absorpt_correction_T_max 1.000
_exptl_absorpt_correction_T_min 0.500
_exptl_absorpt_correction_type gaussian
_exptl_absorpt_process_details
;
(CrysAlis PRO; Rigaku OD, 2022)
;
_exptl_crystal_colour yellow
_exptl_crystal_density_diffrn 1.500
_exptl_crystal_description plate
_exptl_crystal_F_000 496
_exptl_crystal_size_max 0.340
_exptl_crystal_size_mid 0.210
_exptl_crystal_size_min 0.060
_refine_diff_density_max 0.295
_refine_diff_density_min -0.265
_refine_ls_extinction_method none
_refine_ls_goodness_of_fit_ref 1.084
_refine_ls_hydrogen_treatment constr
_refine_ls_matrix_type full
_refine_ls_number_parameters 174
_refine_ls_number_reflns 2107
_refine_ls_number_restraints 132
_refine_ls_restrained_S_all 1.129
_refine_ls_R_factor_all 0.0403
_refine_ls_R_factor_gt 0.0383
_refine_ls_shift/su_max 0.001
_refine_ls_shift/su_mean 0.000
_refine_ls_structure_factor_coef Fsqd
_refine_ls_weighting_details 'w=1/[\s^2^(Fo^2^)+(0.0628P)^2^+0.2562P] where P=(Fo^2^+2Fc^2^)/3'
_refine_ls_weighting_scheme calc
_refine_ls_wR_factor_gt 0.1083
_refine_ls_wR_factor_ref 0.1111
_reflns_number_gt 1960
_reflns_number_total 2107
_reflns_threshold_expression 'I > 2\s(I)'
_cod_data_source_file jq2029sup1.cif
_cod_data_source_block IV
_cod_original_sg_symbol_H-M 'P 21/c'
_cod_database_code 2022830
_shelx_space_group_comment
;
The symmetry employed for this shelxl refinement is uniquely defined
by the following loop, which should always be used as a source of
symmetry information in preference to the above space-group names.
They are only intended as comments.
;
_shelx_estimated_absorpt_t_min 0.412
_shelx_estimated_absorpt_t_max 0.832

loop_
_space_group_symop_operation_xyz
'x, y, z'
'-x, y+1/2, -z+1/2'
'-x, -y, -z'
'x, -y-1/2, z-1/2'

loop_
_atom_site_type_symbol
_atom_site_label
_atom_site_fract_x
_atom_site_fract_y
_atom_site_fract_z
_atom_site_U_iso_or_equiv
_atom_site_adp_type
_atom_site_calc_flag
_atom_site_occupancy
_atom_site_disorder_assembly
_atom_site_disorder_group
C C1 1.1687(3) 0.64078(14) 0.65566(9) 0.0471(4) Uani d 0.837(4) A 1
N N1 1.2480(5) 0.52916(17) 0.63231(17) 0.0625(7) Uani d 0.837(4) A 1
O O1 1.2534(7) 0.45143(16) 0.67293(12) 0.0952(8) Uani d 0.837(4) A 1
O O2 1.2958(7) 0.51630(18) 0.57543(12) 0.1103(10) Uani d 0.837(4) A 1
C C1A 1.1687(3) 0.64078(14) 0.65566(9) 0.0471(4) Uani d 0.163(4) A 2
N N1A 1.2420(17) 0.5222(3) 0.6464(8) 0.068(3) Uani d 0.163(4) A 2
O O1A 1.034(2) 0.4543(3) 0.6471(9) 0.116(4) Uani d 0.163(4) A 2
O O2A 1.4995(17) 0.4946(6) 0.6475(7) 0.090(3) Uani d 0.163(4) A 2
C C2 1.3004(3) 0.68734(15) 0.71455(8) 0.0482(4) Uani d 1 . .
C C3 1.2216(4) 0.79476(16) 0.73109(8) 0.0512(4) Uani d 1 . .
H H3 1.313563 0.828395 0.769479 0.061 Uiso calc 1 . .
C C4 1.0057(4) 0.85255(15) 0.69064(8) 0.0472(4) Uani d 1 . .
H H4 0.952715 0.924666 0.702441 0.057 Uiso calc 1 . .
C C5 0.8667(3) 0.80468(13) 0.63268(7) 0.0411(3) Uani d 1 . .
C C6 0.9539(3) 0.69802(13) 0.61454(8) 0.0450(4) Uani d 1 . .
H H6 0.868744 0.665462 0.575164 0.054 Uiso calc 1 A 1
C C7 0.6293(3) 0.86655(13) 0.59289(8) 0.0415(3) Uani d 1 . .
H H7 0.572080 0.936881 0.606968 0.050 Uiso calc 1 . .
C C8 0.1213(3) 0.85608(14) 0.44985(8) 0.0446(3) Uani d 1 . .
C C9 0.2010(5) 0.74632(18) 0.42125(11) 0.0691(5) Uani d 1 . .
H H9A 0.062133 0.729457 0.383109 0.104 Uiso calc 1 . .
H H9B 0.191210 0.688737 0.454244 0.104 Uiso calc 1 . .
H H9C 0.401094 0.749991 0.407961 0.104 Uiso calc 1 . .
N N2 0.5005(3) 0.82510(11) 0.53927(6) 0.0419(3) Uani d 1 . .
N N3 0.2774(3) 0.88996(11) 0.50721(7) 0.0428(3) Uani d 1 . .
H H3A 0.235971 0.953659 0.524035 0.051 Uiso calc 1 . .
O O3 -0.0780(3) 0.91708(11) 0.42345(6) 0.0548(3) Uani d 1 . .
Cl Cl1 1.56369(10) 0.61768(4) 0.76803(3) 0.0685(2) Uani d 1 . .

loop_
_atom_site_aniso_label
_atom_site_aniso_U_11
_atom_site_aniso_U_22
_atom_site_aniso_U_33
_atom_site_aniso_U_12
_atom_site_aniso_U_13
_atom_site_aniso_U_23
C1 0.0399(7) 0.0448(8) 0.0565(9) -0.0002(6) 0.0039(7) 0.0106(7)
N1 0.0628(13) 0.0481(11) 0.0749(17) 0.0061(10) -0.0019(10) 0.0087(10)
O1 0.137(2) 0.0523(11) 0.0910(15) 0.0084(12) -0.0170(14) 0.0188(10)
O2 0.171(2) 0.0700(13) 0.0966(17) 0.0287(14) 0.0491(17) -0.0050(11)
C1A 0.0399(7) 0.0448(8) 0.0565(9) -0.0002(6) 0.0039(7) 0.0106(7)
N1A 0.071(5) 0.055(5) 0.078(5) 0.002(4) 0.007(4) 0.015(4)
O1A 0.122(8) 0.077(6) 0.146(8) -0.015(6) 0.003(7) -0.005(6)
O2A 0.072(5) 0.060(5) 0.138(7) 0.027(4) 0.010(5) -0.007(5)
C2 0.0362(7) 0.0569(9) 0.0509(9) -0.0012(6) 0.0014(6) 0.0177(7)
C3 0.0457(8) 0.0625(10) 0.0435(8) -0.0052(7) -0.0046(7) 0.0048(7)
C4 0.0446(8) 0.0496(9) 0.0464(8) -0.0002(7) 0.0003(6) 0.0018(7)
C5 0.0343(7) 0.0465(8) 0.0421(7) -0.0018(6) 0.0021(6) 0.0084(6)
C6 0.0418(7) 0.0462(8) 0.0461(8) -0.0028(6) -0.0005(6) 0.0049(6)
C7 0.0356(7) 0.0437(8) 0.0447(8) 0.0003(6) 0.0016(6) 0.0053(6)
C8 0.0418(7) 0.0490(8) 0.0422(8) -0.0022(6) -0.0003(6) 0.0015(6)
C9 0.0786(13) 0.0622(11) 0.0628(11) 0.0109(10) -0.0116(10) -0.0160(9)
N2 0.0359(6) 0.0448(7) 0.0444(7) 0.0028(5) 0.0004(5) 0.0067(5)
N3 0.0396(6) 0.0429(7) 0.0443(7) 0.0049(5) -0.0044(5) 0.0006(5)
O3 0.0522(6) 0.0591(7) 0.0494(6) 0.0066(5) -0.0138(5) -0.0016(5)
Cl1 0.0502(3) 0.0778(4) 0.0735(3) 0.0036(2) -0.0134(2) 0.0291(2)

loop_
_atom_type_symbol
_atom_type_description
_atom_type_scat_dispersion_real
_atom_type_scat_dispersion_imag
_atom_type_scat_source
C C 0.0181 0.0091 'International Tables Vol C Tables 4.2.6.8 and 6.1.1.4'
H H 0.0000 0.0000 'International Tables Vol C Tables 4.2.6.8 and 6.1.1.4'
N N 0.0311 0.0180 'International Tables Vol C Tables 4.2.6.8 and 6.1.1.4'
O O 0.0492 0.0322 'International Tables Vol C Tables 4.2.6.8 and 6.1.1.4'
Cl Cl 0.3639 0.7018 'International Tables Vol C Tables 4.2.6.8 and 6.1.1.4'

loop_
_geom_angle_atom_site_label_1
_geom_angle_atom_site_label_2
_geom_angle_atom_site_label_3
_geom_angle_site_symmetry_1
_geom_angle_site_symmetry_3
_geom_angle
_geom_angle_publ_flag
C6 C1 C2 . . 121.62(15) ?
C6 C1 N1 . . 115.56(19) ?
C2 C1 N1 . . 122.81(18) ?
O2 N1 O1 . . 123.0(2) ?
O2 N1 C1 . . 119.7(2) ?
O1 N1 C1 . . 117.3(3) ?
C6 C1A C2 . . 121.62(15) ?
C6 C1A N1A . . 123.4(6) ?
C2 C1A N1A . . 114.4(6) ?
O2A N1A O1A . . 122.9(3) ?
O2A N1A C1A . . 119.4(3) ?
O1A N1A C1A . . 117.0(3) ?
C3 C2 C1 . . 118.81(14) ?
C3 C2 C1A . . 118.81(14) ?
C3 C2 Cl1 . . 118.12(13) ?
C1 C2 Cl1 . . 123.06(14) ?
C1A C2 Cl1 . . 123.06(14) ?
C2 C3 C4 . . 120.07(16) ?
C2 C3 H3 . . 120.0 ?
C4 C3 H3 . . 120.0 ?
C3 C4 C5 . . 121.15(16) ?
C3 C4 H4 . . 119.4 ?
C5 C4 H4 . . 119.4 ?
C4 C5 C6 . . 118.90(14) ?
C4 C5 C7 . . 119.45(14) ?
C6 C5 C7 . . 121.64(14) ?
C1A C6 C5 . . 119.37(15) ?
C1 C6 C5 . . 119.37(15) ?
C1 C6 H6 . . 120.3 ?
C5 C6 H6 . . 120.3 ?
N2 C7 C5 . . 120.71(14) ?
N2 C7 H7 . . 119.6 ?
C5 C7 H7 . . 119.6 ?
O3 C8 N3 . . 118.88(15) ?
O3 C8 C9 . . 123.02(15) ?
N3 C8 C9 . . 118.10(15) ?
C8 C9 H9A . . 109.5 ?
C8 C9 H9B . . 109.5 ?
H9A C9 H9B . . 109.5 ?
C8 C9 H9C . . 109.5 ?
H9A C9 H9C . . 109.5 ?
H9B C9 H9C . . 109.5 ?
C7 N2 N3 . . 115.24(13) ?
C8 N3 N2 . . 121.54(13) ?
C8 N3 H3A . . 119.2 ?
N2 N3 H3A . . 119.2 ?

loop_
_geom_bond_atom_site_label_1
_geom_bond_atom_site_label_2
_geom_bond_site_symmetry_2
_geom_bond_distance
_geom_bond_publ_flag
C1 C6 . 1.385(2) ?
C1 C2 . 1.387(2) ?
C1 N1 . 1.468(3) ?
N1 O2 . 1.196(4) ?
N1 O1 . 1.236(3) ?
C1A C6 . 1.385(2) ?
C1A C2 . 1.387(2) ?
C1A N1A . 1.469(3) ?
N1A O2A . 1.196(4) ?
N1A O1A . 1.236(4) ?
C2 C3 . 1.379(3) ?
C2 Cl1 . 1.7281(15) ?
C3 C4 . 1.384(2) ?
C3 H3 . 0.9300 ?
C4 C5 . 1.390(2) ?
C4 H4 . 0.9300 ?
C5 C6 . 1.391(2) ?
C5 C7 . 1.465(2) ?
C6 H6 . 0.9300 ?
C7 N2 . 1.273(2) ?
C7 H7 . 0.9300 ?
C8 O3 . 1.230(2) ?
C8 N3 . 1.351(2) ?
C8 C9 . 1.489(3) ?
C9 H9A . 0.9600 ?
C9 H9B . 0.9600 ?
C9 H9C . 0.9600 ?
N2 N3 . 1.3726(17) ?
N3 H3A . 0.8600 ?

loop_
_geom_hbond_atom_site_label_D
_geom_hbond_atom_site_label_H
_geom_hbond_atom_site_label_A
_geom_hbond_site_symmetry_A
_geom_hbond_distance_DH
_geom_hbond_distance_HA
_geom_hbond_distance_DA
_geom_hbond_angle_DHA
_geom_hbond_publ_flag
N3 H3A O3 3_576 0.86 2.04 2.8803(18) 166.9 yes
C3 H3 O1 2_856 0.93 2.61 3.442(3) 149.3 yes
C9 H9A O1A 3_666 0.96 2.30 2.906(8) 120.0 yes

_cod_database_fobs_code 2022830
